data_4121019
loop_
_publ_author_name
'Yang Yang'
'Xiao-Li Pei'
'Quan-Ming Wang'

_publ_section_title
;
 Postclustering Dynamic Covalent Modification for Chirality Control and
 Chiral Sensing
;
_journal_name_full 'Journal of the American Chemical Society'
_journal_page_first 16184
_journal_page_last 16191
_journal_paper_doi 10.1021/ja4075419
_journal_volume 135
_journal_year 2013
_chemical_formula_sum 'C115 H96 Ag2 Au6 B4 Cl12 F16 N6 O6 P6'
_chemical_formula_weight 4013.98
_chemical_name_systematic
; 
 ? 
;
_space_group_IT_number 2
_symmetry_cell_setting triclinic
_symmetry_space_group_name_Hall '-P 1'
_symmetry_space_group_name_H-M 'P -1'
_atom_sites_solution_hydrogens geom
_atom_sites_solution_primary direct
_atom_sites_solution_secondary difmap
_audit_creation_method SHELXL-97
_cell_angle_alpha 67.867(7)
_cell_angle_beta 61.943(7)
_cell_angle_gamma 72.387(6)
_cell_formula_units_Z 1
_cell_length_a 15.8230(11)
_cell_length_b 15.9244(10)
_cell_length_c 16.5291(13)
_cell_measurement_temperature 173.01(10)
_cell_volume 3364.3(5)
_computing_structure_refinement 'SHELXL-97 (Sheldrick, 1997)'
_computing_structure_solution 'SHELXS-97 (Sheldrick, 1990)'
_diffrn_ambient_temperature 173.01(10)
_diffrn_measured_fraction_theta_full 0.997
_diffrn_measured_fraction_theta_max 0.997
_diffrn_measurement_device_type 'SuperNova, Dual, Cu at zero, Atlas'
_diffrn_measurement_method '\w scans'
_diffrn_radiation_monochromator mirror
_diffrn_radiation_source 'SuperNova (Mo) x-ray Source'
_diffrn_radiation_type MoK\a
_diffrn_radiation_wavelength 0.71073
_diffrn_reflns_av_R_equivalents 0.0453
_diffrn_reflns_av_sigmaI/netI 0.0645
_diffrn_reflns_limit_h_max 18
_diffrn_reflns_limit_h_min -18
_diffrn_reflns_limit_k_max 18
_diffrn_reflns_limit_k_min -18
_diffrn_reflns_limit_l_max 18
_diffrn_reflns_limit_l_min -19
_diffrn_reflns_number 25527
_diffrn_reflns_theta_full 25.00
_diffrn_reflns_theta_max 25.00
_diffrn_reflns_theta_min 3.42
_exptl_absorpt_coefficient_mu 7.183
_exptl_absorpt_correction_T_max 0.4121
_exptl_absorpt_correction_T_min 0.2889
_exptl_absorpt_correction_type multi-scan
_exptl_absorpt_process_details
;
CrysAlisPro, Agilent Technologies,
Version 1.171.35.21 (release 20-01-2012 CrysAlis171 .NET)
(compiled Jan 23 2012,18:06:46)
empirical absorption correction using spherical harmonics,
 implemented in SCALE3 ABSPACK scaling algorithm.
;
_exptl_crystal_colour Yellow
_exptl_crystal_density_diffrn 1.981
_exptl_crystal_description BLOCK-LIKE
_exptl_crystal_F_000 1902
_exptl_crystal_size_max 0.23
_exptl_crystal_size_mid 0.21
_exptl_crystal_size_min 0.15
_refine_diff_density_max 2.524
_refine_diff_density_min -1.725
_refine_diff_density_rms 0.226
_refine_ls_extinction_method none
_refine_ls_goodness_of_fit_ref 1.043
_refine_ls_hydrogen_treatment mixed
_refine_ls_matrix_type full
_refine_ls_number_parameters 706
_refine_ls_number_reflns 11822
_refine_ls_number_restraints 65
_refine_ls_restrained_S_all 1.044
_refine_ls_R_factor_all 0.0722
_refine_ls_R_factor_gt 0.0520
_refine_ls_shift/su_max 0.006
_refine_ls_shift/su_mean 0.000
_refine_ls_structure_factor_coef Fsqd
_refine_ls_weighting_details 'calc w=1/[\s^2^(Fo^2^)+(0.0634P)^2^+38.2655P] where P=(Fo^2^+2Fc^2^)/3'
_refine_ls_weighting_scheme calc
_refine_ls_wR_factor_gt 0.1329
_refine_ls_wR_factor_ref 0.1513
_reflns_number_gt 9134
_reflns_number_total 11822
_reflns_threshold_expression >2sigma(I)
_cod_data_source_file ja4075419_si_002_1.cif
_cod_data_source_block 1
_cod_original_cell_volume 3364.3(4)
_cod_database_code 4121019

loop_
_symmetry_equiv_pos_as_xyz
'x, y, z'
'-x, -y, -z'

loop_
_atom_site_label
_atom_site_type_symbol
_atom_site_fract_x
_atom_site_fract_y
_atom_site_fract_z
_atom_site_U_iso_or_equiv
_atom_site_adp_type
_atom_site_occupancy
_atom_site_symmetry_multiplicity
_atom_site_calc_flag
_atom_site_refinement_flags
Au1 Au 0.55991(3) 0.58226(3) 0.02910(3) 0.02572(13) Uani 1 1 d .
Au2 Au 0.59522(3) 0.38551(3) 0.04430(3) 0.02791(13) Uani 1 1 d .
Au3 Au 0.39171(3) 0.48063(3) 0.14013(3) 0.02796(13) Uani 1 1 d .
Ag1 Ag 0.53806(5) 0.44434(6) 0.21222(5) 0.02673(19) Uani 1 1 d .
P1 P 0.6254(2) 0.6617(2) 0.0685(2) 0.0296(6) Uani 1 1 d .
P2 P 0.6999(2) 0.2708(2) 0.0971(2) 0.0349(7) Uani 1 1 d .
P3 P 0.2790(2) 0.4702(2) 0.29153(19) 0.0306(7) Uani 1 1 d .
C1 C 0.5000 0.5000 0.0000 0.029(3) Uani 1 2 d S
C2S C 0.992(2) 0.2024(19) 0.5571(19) 0.125(8) Uiso 1 1 d .
C3S C 0.1782(14) 0.1407(15) 0.8194(14) 0.088(6) Uiso 1 1 d .
C4S C 0.468(2) 0.0536(14) 0.1892(15) 0.160(12) Uiso 1 1 d D
C110 C 0.7087(8) 0.7343(9) -0.0343(8) 0.037(3) Uani 1 1 d .
C111 C 0.7053(14) 0.8251(12) -0.0428(12) 0.075(5) Uani 1 1 d .
H11C H 0.6601 0.8506 0.0064 0.090 Uiso 1 1 calc R
C112 C 0.768(2) 0.8773(17) -0.1232(16) 0.118(9) Uani 1 1 d .
H11D H 0.7643 0.9388 -0.1299 0.141 Uiso 1 1 calc R
C113 C 0.8379(15) 0.8372(16) -0.1955(14) 0.091(7) Uani 1 1 d .
H11E H 0.8835 0.8711 -0.2484 0.109 Uiso 1 1 calc R
C114 C 0.8394(11) 0.7494(15) -0.1887(11) 0.074(5) Uani 1 1 d .
H11B H 0.8839 0.7241 -0.2383 0.089 Uiso 1 1 calc R
C115 C 0.7750(10) 0.6976(11) -0.1080(9) 0.055(4) Uani 1 1 d .
H11A H 0.7764 0.6372 -0.1033 0.066 Uiso 1 1 calc R
C120 C 0.5375(9) 0.7276(9) 0.1489(8) 0.040(3) Uani 1 1 d .
C121 C 0.4422(10) 0.7444(11) 0.1600(10) 0.058(4) Uani 1 1 d .
H12B H 0.4263 0.7253 0.1229 0.070 Uiso 1 1 calc R
C122 C 0.3692(12) 0.7898(14) 0.2264(12) 0.081(6) Uani 1 1 d .
H12C H 0.3047 0.7979 0.2361 0.097 Uiso 1 1 calc R
C123 C 0.3949(16) 0.8224(14) 0.2772(12) 0.090(6) Uani 1 1 d .
H12E H 0.3474 0.8544 0.3200 0.107 Uiso 1 1 calc R
C124 C 0.4907(15) 0.8078(12) 0.2650(12) 0.077(5) Uani 1 1 d .
H12D H 0.5076 0.8309 0.2984 0.092 Uiso 1 1 calc R
C125 C 0.5608(11) 0.7586(10) 0.2027(9) 0.054(4) Uani 1 1 d .
H12A H 0.6244 0.7462 0.1968 0.064 Uiso 1 1 calc R
C130 C 0.7006(8) 0.5837(9) 0.1326(7) 0.035(3) Uani 1 1 d .
C131 C 0.7797(8) 0.6123(9) 0.1263(8) 0.034(3) Uani 1 1 d .
H13A H 0.7955 0.6705 0.0897 0.041 Uiso 1 1 calc R
C132 C 0.8332(8) 0.5509(9) 0.1762(8) 0.039(3) Uani 1 1 d .
H13C H 0.8860 0.5675 0.1738 0.047 Uiso 1 1 calc R
C133 C 0.8077(8) 0.4633(10) 0.2305(8) 0.041(3) Uani 1 1 d .
C134 C 0.8670(9) 0.3929(10) 0.2823(9) 0.046(3) Uani 1 1 d .
H13D H 0.8426 0.3393 0.3248 0.055 Uiso 1 1 calc R
C135 C 0.7263(8) 0.4451(9) 0.2340(8) 0.036(3) Uani 1 1 d .
H13B H 0.7075 0.3883 0.2727 0.044 Uiso 1 1 calc R
C210 C 0.8050(8) 0.3112(9) 0.0806(8) 0.039(3) Uani 1 1 d .
C211 C 0.8338(9) 0.3894(10) 0.0109(9) 0.046(3) Uani 1 1 d .
H21C H 0.7978 0.4245 -0.0250 0.055 Uiso 1 1 calc R
C212 C 0.9169(10) 0.4155(11) -0.0057(11) 0.057(4) Uani 1 1 d .
H21D H 0.9376 0.4678 -0.0547 0.069 Uiso 1 1 calc R
C213 C 0.9703(11) 0.3671(13) 0.0474(12) 0.066(5) Uani 1 1 d .
H21F H 1.0257 0.3869 0.0354 0.079 Uiso 1 1 calc R
C214 C 0.9419(10) 0.2917(13) 0.1162(12) 0.063(4) Uani 1 1 d .
H21E H 0.9785 0.2587 0.1519 0.076 Uiso 1 1 calc R
C215 C 0.8565(8) 0.2591(11) 0.1374(10) 0.050(4) Uani 1 1 d .
H21A H 0.8366 0.2064 0.1861 0.060 Uiso 1 1 calc R
C220 C 0.7567(11) 0.1793(9) 0.0364(9) 0.048(3) Uani 1 1 d .
C221 C 0.8489(11) 0.1368(12) 0.0188(12) 0.067(5) Uani 1 1 d .
H22D H 0.8849 0.1494 0.0430 0.081 Uiso 1 1 calc R
C222 C 0.8902(13) 0.0749(13) -0.0347(13) 0.082(6) Uani 1 1 d .
H22E H 0.9526 0.0433 -0.0445 0.098 Uiso 1 1 calc R
C223 C 0.8373(16) 0.0612(13) -0.0730(13) 0.081(5) Uani 1 1 d .
H22C H 0.8652 0.0216 -0.1114 0.097 Uiso 1 1 calc R
C224 C 0.7453(15) 0.1040(14) -0.0565(14) 0.087(6) Uani 1 1 d .
H22B H 0.7087 0.0908 -0.0795 0.105 Uiso 1 1 calc R
C225 C 0.7064(15) 0.1676(12) -0.0050(12) 0.075(5) Uani 1 1 d .
H22A H 0.6458 0.2022 0.0012 0.090 Uiso 1 1 calc R
C230 C 0.6384(9) 0.2218(9) 0.2272(8) 0.040(3) Uani 1 1 d .
C231 C 0.6526(10) 0.1309(9) 0.2727(9) 0.049(3) Uani 1 1 d .
H23A H 0.6931 0.0896 0.2375 0.059 Uiso 1 1 calc R
C232 C 0.6073(11) 0.0999(10) 0.3705(10) 0.058(4) Uani 1 1 d .
H23D H 0.6171 0.0380 0.4020 0.070 Uiso 1 1 calc R
C233 C 0.5469(10) 0.1628(10) 0.4208(9) 0.045(3) Uani 1 1 d .
C234 C 0.4989(12) 0.1372(12) 0.5259(9) 0.064(4) Uani 1 1 d .
H23C H 0.4560 0.1822 0.5551 0.077 Uiso 1 1 calc R
C235 C 0.5344(9) 0.2556(9) 0.3705(8) 0.038(3) Uani 1 1 d .
H23B H 0.4938 0.2983 0.4038 0.046 Uiso 1 1 calc R
C310 C 0.2677(8) 0.3547(9) 0.3675(8) 0.040(3) Uani 1 1 d U
C311 C 0.2937(16) 0.2855(13) 0.3281(12) 0.091(6) Uani 1 1 d U
H31D H 0.3180 0.2974 0.2622 0.110 Uiso 1 1 calc R
C312 C 0.284(2) 0.1984(15) 0.3851(15) 0.128(8) Uani 1 1 d U
H31E H 0.2974 0.1519 0.3578 0.153 Uiso 1 1 calc R
C313 C 0.2551(13) 0.1774(13) 0.4810(13) 0.086(5) Uani 1 1 d U
H31C H 0.2540 0.1168 0.5185 0.103 Uiso 1 1 calc R
C314 C 0.2286(13) 0.2452(13) 0.5199(10) 0.068(4) Uani 1 1 d U
H31B H 0.2041 0.2326 0.5859 0.081 Uiso 1 1 calc R
C315 C 0.2370(11) 0.3329(11) 0.4645(9) 0.059(4) Uani 1 1 d U
H31A H 0.2215 0.3791 0.4929 0.071 Uiso 1 1 calc R
C320 C 0.1613(8) 0.5297(10) 0.2965(8) 0.039(3) Uani 1 1 d .
C321 C 0.0777(8) 0.4900(11) 0.3529(10) 0.050(4) Uani 1 1 d .
H32A H 0.0805 0.4309 0.3934 0.060 Uiso 1 1 calc R
C322 C -0.0112(9) 0.5390(13) 0.3491(11) 0.064(5) Uani 1 1 d .
H32D H -0.0670 0.5118 0.3866 0.077 Uiso 1 1 calc R
C323 C -0.0162(10) 0.6261(13) 0.2905(11) 0.067(5) Uani 1 1 d .
H32C H -0.0754 0.6575 0.2883 0.081 Uiso 1 1 calc R
C324 C 0.0668(12) 0.6689(14) 0.2336(12) 0.079(5) Uani 1 1 d .
H32E H 0.0628 0.7289 0.1951 0.095 Uiso 1 1 calc R
C325 C 0.1550(10) 0.6198(11) 0.2358(11) 0.063(4) Uani 1 1 d .
H32B H 0.2108 0.6467 0.1968 0.076 Uiso 1 1 calc R
C330 C 0.3122(7) 0.5263(8) 0.3485(7) 0.028(2) Uani 1 1 d .
C331 C 0.2427(9) 0.5783(10) 0.4088(8) 0.042(3) Uani 1 1 d .
H33B H 0.1778 0.5880 0.4190 0.050 Uiso 1 1 calc R
C332 C 0.2719(8) 0.6152(9) 0.4533(8) 0.039(3) Uani 1 1 d .
H33C H 0.2268 0.6503 0.4941 0.047 Uiso 1 1 calc R
C333 C 0.3700(8) 0.5992(9) 0.4362(7) 0.036(3) Uani 1 1 d .
C334 C 0.4050(10) 0.6344(11) 0.4831(9) 0.052(4) Uani 1 1 d .
H33D H 0.4716 0.6260 0.4650 0.062 Uiso 1 1 calc R
C335 C 0.4348(8) 0.5493(9) 0.3719(7) 0.035(3) Uani 1 1 d .
H33A H 0.5003 0.5405 0.3590 0.042 Uiso 1 1 calc R
F12 F 0.143(3) 0.935(3) 0.5911(17) 0.25(2) Uiso 0.50 1 d PD
B3 B 0.1936(19) 0.9318(18) 0.4983(18) 0.091(14) Uiso 0.50 1 d PD
O1 O 0.9439(7) 0.4027(9) 0.2713(8) 0.070(3) Uani 1 1 d .
O2 O 0.5123(10) 0.0615(9) 0.5758(8) 0.093(4) Uani 1 1 d .
O3 O 0.3535(7) 0.6734(8) 0.5434(7) 0.059(3) Uani 1 1 d .
N1 N 0.6723(6) 0.5005(6) 0.1878(6) 0.027(2) Uani 1 1 d .
N2 N 0.5799(7) 0.2840(7) 0.2746(6) 0.034(2) Uani 1 1 d .
N3 N 0.4085(6) 0.5129(6) 0.3274(6) 0.0256(19) Uani 1 1 d .
B1 B 0.3214(10) 0.3784(10) 0.6156(10) 0.037(3) Uiso 1 1 d .
B2 B 0.0825(15) 1.0094(14) 0.7285(16) 0.057(9) Uiso 0.50 1 d PD
F1 F 0.3644(5) 0.4227(5) 0.6404(5) 0.0490(18) Uiso 1 1 d .
F2 F 0.3043(8) 0.2948(8) 0.6818(8) 0.097(3) Uiso 1 1 d .
F3 F 0.3808(5) 0.3666(6) 0.5272(5) 0.0544(19) Uiso 1 1 d .
F4 F 0.2341(6) 0.4314(6) 0.6147(6) 0.067(2) Uiso 1 1 d .
F5 F 0.0595(12) 1.1015(10) 0.7177(12) 0.073(5) Uiso 0.50 1 d PD
F6 F 0.1485(19) 0.992(2) 0.6451(18) 0.205(16) Uiso 0.50 1 d PD
F7 F 0.120(2) 0.9697(19) 0.797(2) 0.210(17) Uiso 0.50 1 d PD
F8 F 0.0049(15) 0.9669(15) 0.7618(16) 0.114(8) Uiso 0.50 1 d PD
F9 F 0.201(2) 0.8443(15) 0.499(2) 0.160(12) Uiso 0.50 1 d PD
F10 F 0.2871(17) 0.951(2) 0.463(2) 0.169(13) Uiso 0.50 1 d PD
F11 F 0.152(2) 0.9939(18) 0.439(2) 0.159(12) Uiso 0.50 1 d PD
Cl21 Cl 0.9857(6) 0.2719(6) 0.4573(6) 0.149(3) Uiso 1 1 d .
Cl22 Cl 0.8893(14) 0.1688(13) 0.6500(13) 0.322(8) Uiso 1 1 d .
Cl31 Cl 0.1059(4) 0.1884(4) 0.9183(4) 0.0948(15) Uiso 1 1 d .
Cl32 Cl 0.2885(5) 0.0797(6) 0.8333(5) 0.136(2) Uiso 1 1 d .
Cl41 Cl 0.5069(7) 0.0249(6) 0.0815(6) 0.161(3) Uiso 1 1 d D
Cl42 Cl 0.4619(6) 0.1748(6) 0.1594(6) 0.154(3) Uiso 1 1 d D

loop_
_atom_site_aniso_label
_atom_site_aniso_U_11
_atom_site_aniso_U_22
_atom_site_aniso_U_33
_atom_site_aniso_U_23
_atom_site_aniso_U_13
_atom_site_aniso_U_12
Au1 0.0258(2) 0.0319(3) 0.0238(2) -0.00790(17) -0.01061(17) -0.00899(18)
Au2 0.0289(2) 0.0324(3) 0.0259(2) -0.00944(18) -0.01172(18) -0.00659(18)
Au3 0.0229(2) 0.0426(3) 0.0208(2) -0.00959(18) -0.00635(17) -0.01157(18)
Ag1 0.0267(4) 0.0309(5) 0.0247(4) -0.0086(3) -0.0107(3) -0.0056(3)
P1 0.0312(15) 0.0342(17) 0.0290(14) -0.0127(12) -0.0108(12) -0.0096(13)
P2 0.0377(16) 0.0388(19) 0.0332(15) -0.0132(13) -0.0175(13) -0.0032(14)
P3 0.0243(14) 0.0469(19) 0.0229(13) -0.0099(13) -0.0065(12) -0.0134(13)
C1 0.031(8) 0.041(10) 0.011(6) -0.005(6) -0.005(6) -0.010(7)
C110 0.040(7) 0.051(8) 0.026(6) -0.004(5) -0.014(5) -0.023(6)
C111 0.103(14) 0.051(10) 0.067(10) -0.005(8) -0.027(10) -0.032(10)
C112 0.16(2) 0.106(19) 0.085(15) 0.014(14) -0.037(16) -0.092(19)
C113 0.097(14) 0.110(18) 0.072(12) 0.022(12) -0.035(11) -0.084(14)
C114 0.048(9) 0.114(17) 0.046(8) -0.010(9) -0.011(7) -0.022(10)
C115 0.047(8) 0.065(10) 0.042(7) -0.006(7) -0.012(7) -0.016(7)
C120 0.052(8) 0.041(8) 0.029(6) -0.011(5) -0.016(6) -0.008(6)
C121 0.050(8) 0.069(11) 0.056(9) -0.036(8) -0.021(7) 0.015(7)
C122 0.056(10) 0.100(15) 0.066(11) -0.029(10) -0.020(9) 0.015(10)
C123 0.099(15) 0.093(15) 0.057(10) -0.049(10) -0.009(10) 0.009(12)
C124 0.103(15) 0.071(12) 0.063(10) -0.046(9) -0.032(10) 0.009(11)
C125 0.070(9) 0.055(9) 0.051(8) -0.029(7) -0.034(7) 0.005(7)
C130 0.033(6) 0.055(8) 0.024(5) -0.009(5) -0.010(5) -0.021(6)
C131 0.030(6) 0.047(8) 0.034(6) -0.018(5) -0.010(5) -0.013(5)
C132 0.033(6) 0.045(8) 0.040(7) -0.022(6) -0.013(5) 0.001(6)
C133 0.024(6) 0.074(10) 0.032(6) -0.033(6) -0.006(5) 0.000(6)
C134 0.035(7) 0.068(10) 0.039(7) -0.023(7) -0.016(6) -0.001(6)
C135 0.039(6) 0.045(8) 0.028(6) -0.007(5) -0.013(5) -0.015(6)
C210 0.034(6) 0.048(8) 0.039(6) -0.027(6) -0.011(5) -0.002(6)
C211 0.035(7) 0.057(9) 0.043(7) -0.016(7) -0.011(6) -0.010(6)
C212 0.047(8) 0.055(10) 0.067(9) -0.039(8) 0.000(7) -0.015(7)
C213 0.036(8) 0.087(13) 0.074(11) -0.040(10) -0.007(8) -0.011(8)
C214 0.037(8) 0.088(13) 0.078(11) -0.043(10) -0.026(8) 0.004(8)
C215 0.025(6) 0.063(10) 0.070(9) -0.037(8) -0.019(6) 0.006(6)
C220 0.066(9) 0.040(8) 0.041(7) 0.002(6) -0.032(7) -0.010(7)
C221 0.049(9) 0.068(11) 0.083(11) -0.046(9) -0.010(8) -0.002(8)
C222 0.057(10) 0.071(13) 0.094(13) -0.035(11) -0.004(10) -0.008(9)
C223 0.110(16) 0.058(12) 0.077(12) -0.022(9) -0.037(11) -0.014(11)
C224 0.109(15) 0.085(14) 0.114(15) -0.069(13) -0.074(13) 0.026(12)
C225 0.110(14) 0.056(11) 0.088(12) -0.028(9) -0.067(11) 0.007(10)
C230 0.050(7) 0.041(8) 0.033(6) -0.007(6) -0.020(6) -0.011(6)
C231 0.066(9) 0.032(8) 0.041(7) -0.006(6) -0.019(7) -0.007(6)
C232 0.080(11) 0.041(9) 0.053(8) 0.002(7) -0.032(8) -0.019(8)
C233 0.052(8) 0.052(9) 0.038(7) -0.005(6) -0.020(6) -0.025(7)
C234 0.081(11) 0.065(11) 0.031(7) 0.009(7) -0.013(7) -0.035(9)
C235 0.040(7) 0.041(8) 0.033(6) 0.001(5) -0.019(5) -0.013(6)
C310 0.035(6) 0.053(8) 0.033(6) -0.010(5) -0.007(5) -0.020(6)
C311 0.137(15) 0.062(9) 0.050(9) -0.024(7) -0.004(10) -0.029(11)
C312 0.186(19) 0.069(11) 0.077(9) -0.021(9) 0.005(13) -0.049(13)
C313 0.086(11) 0.054(10) 0.071(9) 0.006(7) -0.006(9) -0.024(9)
C314 0.086(11) 0.080(11) 0.042(8) 0.007(7) -0.031(8) -0.040(9)
C315 0.077(10) 0.072(10) 0.034(7) 0.004(7) -0.026(7) -0.036(8)
C320 0.026(6) 0.067(9) 0.028(6) -0.018(6) -0.009(5) -0.012(6)
C321 0.025(6) 0.067(10) 0.057(8) -0.019(7) -0.012(6) -0.009(6)
C322 0.024(7) 0.090(13) 0.071(10) -0.011(9) -0.021(7) -0.009(7)
C323 0.039(8) 0.104(15) 0.064(10) -0.028(10) -0.028(8) -0.001(8)
C324 0.057(10) 0.098(15) 0.069(11) -0.006(10) -0.036(9) 0.001(9)
C325 0.039(8) 0.067(11) 0.060(9) 0.000(8) -0.018(7) -0.003(7)
C330 0.022(5) 0.041(7) 0.032(6) -0.016(5) -0.016(5) -0.002(5)
C331 0.033(6) 0.062(9) 0.036(6) -0.018(6) -0.012(5) -0.012(6)
C332 0.034(6) 0.056(9) 0.034(6) -0.018(6) -0.016(5) -0.004(6)
C333 0.039(6) 0.050(8) 0.024(5) -0.011(5) -0.007(5) -0.020(6)
C334 0.043(7) 0.084(11) 0.038(7) -0.027(7) -0.005(6) -0.029(7)
C335 0.032(6) 0.052(8) 0.031(6) -0.019(5) -0.012(5) -0.011(6)
O1 0.045(6) 0.103(9) 0.077(7) -0.031(6) -0.042(5) 0.003(6)
O2 0.116(10) 0.080(9) 0.050(6) 0.015(6) -0.024(7) -0.030(8)
O3 0.060(6) 0.082(8) 0.048(5) -0.039(5) -0.011(5) -0.020(6)
N1 0.027(5) 0.034(5) 0.019(4) -0.010(4) -0.006(4) -0.006(4)
N2 0.032(5) 0.043(6) 0.030(5) -0.013(4) -0.015(4) -0.004(4)
N3 0.024(4) 0.031(5) 0.023(4) -0.005(4) -0.012(4) -0.006(4)

loop_
_atom_type_symbol
_atom_type_description
_atom_type_scat_dispersion_real
_atom_type_scat_dispersion_imag
_atom_type_scat_source
C C 0.0033 0.0016 'International Tables Vol C Tables 4.2.6.8 and 6.1.1.4'
H H 0.0000 0.0000 'International Tables Vol C Tables 4.2.6.8 and 6.1.1.4'
B B 0.0013 0.0007 'International Tables Vol C Tables 4.2.6.8 and 6.1.1.4'
N N 0.0061 0.0033 'International Tables Vol C Tables 4.2.6.8 and 6.1.1.4'
O O 0.0106 0.0060 'International Tables Vol C Tables 4.2.6.8 and 6.1.1.4'
F F 0.0171 0.0103 'International Tables Vol C Tables 4.2.6.8 and 6.1.1.4'
P P 0.1023 0.0942 'International Tables Vol C Tables 4.2.6.8 and 6.1.1.4'
Cl Cl 0.1484 0.1585 'International Tables Vol C Tables 4.2.6.8 and 6.1.1.4'
Ag Ag -0.8971 1.1015 'International Tables Vol C Tables 4.2.6.8 and 6.1.1.4'
Au Au -2.0133 8.8022 'International Tables Vol C Tables 4.2.6.8 and 6.1.1.4'

loop_
_geom_angle_atom_site_label_1
_geom_angle_atom_site_label_2
_geom_angle_atom_site_label_3
_geom_angle
_geom_angle_site_symmetry_1
_geom_angle_site_symmetry_3
C1 Au1 P1 176.03(8) . .
C1 Au1 Ag1 88.63(2) . .
P1 Au1 Ag1 87.53(8) . .
C1 Au1 Au2 46.046(12) . .
P1 Au1 Au2 130.58(8) . .
Ag1 Au1 Au2 59.47(2) . .
C1 Au1 Au3 45.137(12) . .
P1 Au1 Au3 132.74(7) . .
Ag1 Au1 Au3 58.752(19) . .
Au2 Au1 Au3 61.767(16) . .
C1 Au1 Au3 44.497(12) . 2_665
P1 Au1 Au3 137.42(7) . 2_665
Ag1 Au1 Au3 118.63(2) . 2_665
Au2 Au1 Au3 59.240(15) . 2_665
Au3 Au1 Au3 89.634(16) . 2_665
C1 Au1 Au2 43.946(12) . 2_665
P1 Au1 Au2 139.35(8) . 2_665
Ag1 Au1 Au2 117.15(2) . 2_665
Au2 Au1 Au2 89.992(17) . 2_665
Au3 Au1 Au2 58.409(14) . 2_665
Au3 Au1 Au2 60.147(14) 2_665 2_665
C1 Au2 P2 174.91(8) . .
C1 Au2 Ag1 89.03(2) . .
P2 Au2 Ag1 86.78(8) . .
C1 Au2 Au3 45.733(13) . 2_665
P2 Au2 Au3 135.23(8) . 2_665
Ag1 Au2 Au3 121.33(2) . 2_665
C1 Au2 Au1 46.055(12) . .
P2 Au2 Au1 128.97(8) . .
Ag1 Au2 Au1 59.97(2) . .
Au3 Au2 Au1 61.446(16) 2_665 .
C1 Au2 Au3 43.910(12) . .
P2 Au2 Au3 134.70(8) . .
Ag1 Au2 Au3 58.180(19) . .
Au3 Au2 Au3 89.642(18) 2_665 .
Au1 Au2 Au3 59.591(15) . .
C1 Au2 Au1 43.954(12) . 2_665
P2 Au2 Au1 141.00(8) . 2_665
Ag1 Au2 Au1 117.31(2) . 2_665
Au3 Au2 Au1 59.424(15) 2_665 2_665
Au1 Au2 Au1 90.008(17) . 2_665
Au3 Au2 Au1 59.159(14) . 2_665
C1 Au3 P3 174.99(8) . .
C1 Au3 Ag1 89.75(2) . .
P3 Au3 Ag1 87.83(7) . .
C1 Au3 Au2 46.102(13) . 2_665
P3 Au3 Au2 132.54(8) . 2_665
Ag1 Au3 Au2 121.98(2) . 2_665
C1 Au3 Au1 45.507(12) . .
P3 Au3 Au1 129.65(7) . .
Ag1 Au3 Au1 59.824(19) . .
Au2 Au3 Au1 62.167(15) 2_665 .
C1 Au3 Au1 44.859(11) . 2_665
P3 Au3 Au1 139.95(7) . 2_665
Ag1 Au3 Au1 119.41(2) . 2_665
Au2 Au3 Au1 59.314(15) 2_665 2_665
Au1 Au3 Au1 90.366(16) . 2_665
C1 Au3 Au2 44.256(13) . .
P3 Au3 Au2 136.69(8) . .
Ag1 Au3 Au2 58.740(19) . .
Au2 Au3 Au2 90.358(18) 2_665 .
Au1 Au3 Au2 58.642(15) . .
Au1 Au3 Au2 60.694(15) 2_665 .
N1 Ag1 N3 102.8(3) . .
N1 Ag1 N2 101.5(3) . .
N3 Ag1 N2 113.0(3) . .
N1 Ag1 Au3 142.6(2) . .
N3 Ag1 Au3 81.7(2) . .
N2 Ag1 Au3 110.9(2) . .
N1 Ag1 Au2 106.0(2) . .
N3 Ag1 Au2 144.8(2) . .
N2 Ag1 Au2 80.7(2) . .
Au3 Ag1 Au2 63.08(2) . .
N1 Ag1 Au1 81.8(2) . .
N3 Ag1 Au1 104.8(2) . .
N2 Ag1 Au1 140.1(2) . .
Au3 Ag1 Au1 61.42(2) . .
Au2 Ag1 Au1 60.56(2) . .
C120 P1 C110 109.7(6) . .
C120 P1 C130 104.0(5) . .
C110 P1 C130 103.6(5) . .
C120 P1 Au1 114.1(4) . .
C110 P1 Au1 113.5(4) . .
C130 P1 Au1 111.1(4) . .
C210 P2 C220 102.3(6) . .
C210 P2 C230 105.1(5) . .
C220 P2 C230 110.5(6) . .
C210 P2 Au2 112.9(4) . .
C220 P2 Au2 116.1(4) . .
C230 P2 Au2 109.2(4) . .
C320 P3 C310 108.7(6) . .
C320 P3 C330 105.0(5) . .
C310 P3 C330 105.7(5) . .
C320 P3 Au3 112.9(4) . .
C310 P3 Au3 114.5(4) . .
C330 P3 Au3 109.4(3) . .
Au3 C1 Au3 180.00(3) 2_665 .
Au3 C1 Au2 88.165(18) 2_665 .
Au3 C1 Au2 91.835(18) . .
Au3 C1 Au2 91.835(18) 2_665 2_665
Au3 C1 Au2 88.165(18) . 2_665
Au2 C1 Au2 180.00(2) . 2_665
Au3 C1 Au1 89.356(17) 2_665 2_665
Au3 C1 Au1 90.644(17) . 2_665
Au2 C1 Au1 92.101(17) . 2_665
Au2 C1 Au1 87.899(17) 2_665 2_665
Au3 C1 Au1 90.644(17) 2_665 .
Au3 C1 Au1 89.356(17) . .
Au2 C1 Au1 87.899(17) . .
Au2 C1 Au1 92.101(17) 2_665 .
Au1 C1 Au1 180.00(2) 2_665 .
Cl21 C2S Cl22 119.1(18) . .
Cl31 C3S Cl32 106.9(11) . .
Cl41 C4S Cl42 107.6(12) . .
C115 C110 C111 119.3(12) . .
C115 C110 P1 117.7(10) . .
C111 C110 P1 122.9(11) . .
C112 C111 C110 120.3(19) . .
C111 C112 C113 119(2) . .
C114 C113 C112 120.4(16) . .
C113 C114 C115 119.8(17) . .
C110 C115 C114 120.7(16) . .
C121 C120 C125 119.0(13) . .
C121 C120 P1 118.2(10) . .
C125 C120 P1 122.7(11) . .
C120 C121 C122 121.0(15) . .
C123 C122 C121 118.7(17) . .
C122 C123 C124 120.7(16) . .
C125 C124 C123 119.5(16) . .
C124 C125 C120 120.9(16) . .
N1 C130 C131 123.5(11) . .
N1 C130 P1 116.1(8) . .
C131 C130 P1 120.4(9) . .
C132 C131 C130 117.7(12) . .
C131 C132 C133 119.8(11) . .
C135 C133 C132 116.8(12) . .
C135 C133 C134 121.8(13) . .
C132 C133 C134 121.3(11) . .
O1 C134 C133 123.1(14) . .
N1 C135 C133 126.3(12) . .
C211 C210 C215 121.3(12) . .
C211 C210 P2 119.4(10) . .
C215 C210 P2 119.3(10) . .
C210 C211 C212 119.0(14) . .
C213 C212 C211 122.2(15) . .
C214 C213 C212 119.1(15) . .
C213 C214 C215 122.2(16) . .
C210 C215 C214 116.2(14) . .
C221 C220 C225 120.3(15) . .
C221 C220 P2 123.2(12) . .
C225 C220 P2 115.5(12) . .
C220 C221 C222 120.4(17) . .
C223 C222 C221 118.4(18) . .
C224 C223 C222 121.5(18) . .
C223 C224 C225 119.1(18) . .
C220 C225 C224 119.9(18) . .
N2 C230 C231 122.1(11) . .
N2 C230 P2 114.2(9) . .
C231 C230 P2 123.7(10) . .
C230 C231 C232 120.3(13) . .
C231 C232 C233 118.6(13) . .
C232 C233 C235 118.8(12) . .
C232 C233 C234 122.7(14) . .
C235 C233 C234 118.4(14) . .
O2 C234 C233 123.5(17) . .
N2 C235 C233 121.3(13) . .
C311 C310 C315 117.9(14) . .
C311 C310 P3 119.4(11) . .
C315 C310 P3 122.7(11) . .
C310 C311 C312 119.7(17) . .
C311 C312 C313 122(2) . .
C314 C313 C312 118.5(18) . .
C313 C314 C315 120.7(15) . .
C314 C315 C310 121.3(16) . .
C321 C320 C325 118.8(12) . .
C321 C320 P3 123.3(11) . .
C325 C320 P3 117.9(9) . .
C320 C321 C322 120.2(14) . .
C323 C322 C321 120.4(13) . .
C322 C323 C324 121.0(15) . .
C325 C324 C323 118.6(17) . .
C324 C325 C320 121.1(14) . .
N3 C330 C331 123.5(10) . .
N3 C330 P3 115.1(8) . .
C331 C330 P3 121.4(8) . .
C332 C331 C330 118.6(11) . .
C331 C332 C333 119.2(12) . .
C335 C333 C332 118.2(10) . .
C335 C333 C334 120.1(11) . .
C332 C333 C334 121.8(12) . .
O3 C334 C333 124.2(12) . .
N3 C335 C333 123.9(10) . .
F9 B3 F11 112.3(16) . .
F9 B3 F12 106.9(16) . .
F11 B3 F12 112.8(17) . .
F9 B3 F10 107.8(15) . .
F11 B3 F10 106.8(14) . .
F12 B3 F10 110.2(17) . .
C135 N1 C130 115.8(9) . .
C135 N1 Ag1 116.2(7) . .
C130 N1 Ag1 128.0(7) . .
C230 N2 C235 118.9(11) . .
C230 N2 Ag1 128.7(8) . .
C235 N2 Ag1 112.4(8) . .
C335 N3 C330 116.6(9) . .
C335 N3 Ag1 115.0(7) . .
C330 N3 Ag1 128.2(7) . .
F3 B1 F2 110.0(12) . .
F3 B1 F1 109.7(10) . .
F2 B1 F1 109.2(11) . .
F3 B1 F4 109.7(11) . .
F2 B1 F4 109.4(11) . .
F1 B1 F4 108.8(11) . .
F6 B2 F8 109.4(16) . .
F6 B2 F5 110.1(16) . .
F8 B2 F5 114.0(16) . .
F6 B2 F7 110.1(17) . .
F8 B2 F7 104.8(16) . .
F5 B2 F7 108.3(16) . .

loop_
_geom_bond_atom_site_label_1
_geom_bond_atom_site_label_2
_geom_bond_distance
_geom_bond_site_symmetry_2
Au1 C1 2.1216(4) .
Au1 P1 2.268(3) .
Au1 Ag1 2.9276(9) .
Au1 Au2 2.9446(6) .
Au1 Au3 2.9740(6) .
Au1 Au3 3.0076(6) 2_665
Au1 Au2 3.0546(6) 2_665
Au2 C1 2.1213(5) .
Au2 P2 2.273(3) .
Au2 Ag1 2.9126(9) .
Au2 Au3 2.9424(6) 2_665
Au2 Au3 3.0381(7) .
Au2 Au1 3.0546(6) 2_665
Au3 C1 2.1081(4) .
Au3 P3 2.267(3) .
Au3 Ag1 2.8952(9) .
Au3 Au2 2.9424(6) 2_665
Au3 Au1 3.0076(6) 2_665
Ag1 N1 2.355(9) .
Ag1 N3 2.358(9) .
Ag1 N2 2.378(10) .
P1 C120 1.797(13) .
P1 C110 1.816(11) .
P1 C130 1.839(12) .
P2 C210 1.829(12) .
P2 C220 1.844(15) .
P2 C230 1.845(12) .
P3 C320 1.794(12) .
P3 C310 1.800(13) .
P3 C330 1.829(11) .
C1 Au3 2.1081(4) 2_665
C1 Au2 2.1213(5) 2_665
C1 Au1 2.1216(4) 2_665
C2S Cl21 1.63(3) .
C2S Cl22 1.68(3) .
C3S Cl31 1.79(2) .
C3S Cl32 1.80(2) .
C4S Cl41 1.780(17) .
C4S Cl42 1.786(17) .
C110 C115 1.374(19) .
C110 C111 1.38(2) .
C111 C112 1.37(2) .
C112 C113 1.40(3) .
C113 C114 1.35(3) .
C114 C115 1.38(2) .
C120 C121 1.384(19) .
C120 C125 1.385(17) .
C121 C122 1.40(2) .
C122 C123 1.38(3) .
C123 C124 1.39(3) .
C124 C125 1.38(2) .
C130 N1 1.361(14) .
C130 C131 1.403(15) .
C131 C132 1.378(17) .
C132 C133 1.404(18) .
C133 C135 1.374(16) .
C133 C134 1.506(18) .
C134 O1 1.192(15) .
C135 N1 1.320(15) .
C210 C211 1.361(18) .
C210 C215 1.399(19) .
C211 C212 1.372(18) .
C212 C213 1.37(2) .
C213 C214 1.32(2) .
C214 C215 1.435(19) .
C220 C221 1.35(2) .
C220 C225 1.35(2) .
C221 C222 1.38(2) .
C222 C223 1.36(3) .
C223 C224 1.35(3) .
C224 C225 1.38(2) .
C230 N2 1.343(16) .
C230 C231 1.361(18) .
C231 C232 1.376(18) .
C232 C233 1.38(2) .
C233 C235 1.403(18) .
C233 C234 1.474(18) .
C234 O2 1.199(19) .
C235 N2 1.348(14) .
C310 C311 1.35(2) .
C310 C315 1.369(17) .
C311 C312 1.36(3) .
C312 C313 1.36(3) .
C313 C314 1.32(2) .
C314 C315 1.36(2) .
C320 C321 1.385(16) .
C320 C325 1.413(19) .
C321 C322 1.405(18) .
C322 C323 1.36(2) .
C323 C324 1.40(2) .
C324 C325 1.39(2) .
C330 N3 1.360(13) .
C330 C331 1.388(16) .
C331 C332 1.383(17) .
C332 C333 1.399(16) .
C333 C335 1.390(16) .
C333 C334 1.464(17) .
C334 O3 1.199(16) .
C335 N3 1.344(13) .
F12 B3 1.373(17) .
B3 F9 1.356(18) .
B3 F11 1.361(17) .
B3 F10 1.395(18) .
B1 F3 1.364(15) .
B1 F2 1.373(17) .
B1 F1 1.378(16) .
B1 F4 1.386(16) .
B2 F6 1.349(17) .
B2 F8 1.362(17) .
B2 F5 1.364(17) .
B2 F7 1.375(17) .
